data_7114553
loop_
_publ_author_name
'Ciurtin, Delia M.'
'Smith, Mark D.'
'Loye, Hans-Conrad zur'

_publ_section_title
;
 [Cu(pyrazine-2-carboxylate)2]2Cd4I8: unprecedented 1-D serpentine
 inorganic chains and regular 2-D metal--organic square grids in a 3-D
 framework
;
_journal_issue 1
_journal_name_full 'Chemical Communications'
_journal_page_first 74
_journal_paper_doi 10.1039/b108219a
_journal_year 2002
_chemical_formula_sum 'C20 H12 Cd4 Cu2 I8 N8 O8'
_chemical_formula_weight 2084.26
_chemical_name_systematic
; 
? 
;
_space_group_IT_number 62
_symmetry_cell_setting orthorhombic
_symmetry_space_group_name_Hall '-P 2ac 2n'
_symmetry_space_group_name_H-M 'P n m a'
_atom_sites_solution_hydrogens geom
_atom_sites_solution_primary direct
_atom_sites_solution_secondary difmap
_audit_creation_method SHELXL-97
_cell_angle_alpha 90.00
_cell_angle_beta 90.00
_cell_angle_gamma 90.00
_cell_formula_units_Z 4
_cell_length_a 14.4875(14)
_cell_length_b 19.943(2)
_cell_length_c 14.4911(15)
_cell_measurement_reflns_used 5024
_cell_measurement_temperature 293(2)
_cell_measurement_theta_max 27.544
_cell_measurement_theta_min 2.235
_cell_volume 4186.8(7)
_computing_cell_refinement 'SAINT+ NT V6.02a (Bruker, 1998)'
_computing_data_collection 'SMART NT V5.624 (Bruker, 2000)'
_computing_data_reduction 'SAINT+ NT V6.02a'
_computing_molecular_graphics 'SHELXTL V5.1 (Sheldrick, 1997)'
_computing_publication_material 'SHELXTL V5.1'
_computing_structure_refinement 'SHELXL-97 (Sheldrick, 1997)'
_computing_structure_solution 'SHELXS-97 (Sheldrick, 1990)'
_diffrn_ambient_temperature 293(2)
_diffrn_measured_fraction_theta_full 0.998
_diffrn_measured_fraction_theta_max 0.998
_diffrn_measurement_device_type 'Bruker SMART APEX CCD diffractometer'
_diffrn_measurement_method 'omega scans'
_diffrn_radiation_monochromator graphite
_diffrn_radiation_source 'sealed tube'
_diffrn_radiation_type MoK\a
_diffrn_radiation_wavelength 0.71073
_diffrn_reflns_av_R_equivalents 0.0649
_diffrn_reflns_av_sigmaI/netI 0.0403
_diffrn_reflns_limit_h_max 19
_diffrn_reflns_limit_h_min -11
_diffrn_reflns_limit_k_max 26
_diffrn_reflns_limit_k_min -26
_diffrn_reflns_limit_l_max 19
_diffrn_reflns_limit_l_min -18
_diffrn_reflns_number 32472
_diffrn_reflns_theta_full 28.33
_diffrn_reflns_theta_max 28.33
_diffrn_reflns_theta_min 1.02
_diffrn_standards_decay_% none
_exptl_absorpt_coefficient_mu 8.940
_exptl_absorpt_correction_T_max 0.4174
_exptl_absorpt_correction_T_min 0.2628
_exptl_absorpt_correction_type multi-scan
_exptl_absorpt_process_details '(SADABS, Bruker, 1997)'
_exptl_crystal_colour green
_exptl_crystal_density_diffrn 3.307
_exptl_crystal_density_method 'not measured'
_exptl_crystal_description fragment
_exptl_crystal_F_000 3704
_exptl_crystal_size_max 0.18
_exptl_crystal_size_mid 0.14
_exptl_crystal_size_min 0.08
_refine_diff_density_max 4.915
_refine_diff_density_min -2.360
_refine_diff_density_rms 0.408
_refine_ls_extinction_method none
_refine_ls_goodness_of_fit_ref 1.014
_refine_ls_hydrogen_treatment mixed
_refine_ls_matrix_type full
_refine_ls_number_parameters 242
_refine_ls_number_reflns 5547
_refine_ls_number_restraints 0
_refine_ls_restrained_S_all 1.014
_refine_ls_R_factor_all 0.0825
_refine_ls_R_factor_gt 0.0664
_refine_ls_shift/su_max 0.001
_refine_ls_shift/su_mean 0.000
_refine_ls_structure_factor_coef Fsqd
_refine_ls_weighting_details 'calc w=1/[\s^2^(Fo^2^)+(0.1192P)^2^+0.0000P] where P=(Fo^2^+2Fc^2^)/3'
_refine_ls_weighting_scheme calc
_refine_ls_wR_factor_gt 0.1753
_refine_ls_wR_factor_ref 0.1850
_reflns_number_gt 4207
_reflns_number_total 5547
_reflns_threshold_expression >2sigma(I)
_cod_data_source_file b108219a.txt
_cod_data_source_block pnma
_cod_original_cell_volume 4186.7(7)
_cod_original_sg_symbol_H-M Pnma
_cod_database_code 7114553

loop_
_symmetry_equiv_pos_as_xyz
'x, y, z'
'-x+1/2, -y, z+1/2'
'-x, y+1/2, -z'
'x+1/2, -y+1/2, -z+1/2'
'-x, -y, -z'
'x-1/2, y, -z-1/2'
'x, -y-1/2, z'
'-x-1/2, y-1/2, z-1/2'

loop_
_atom_site_label
_atom_site_type_symbol
_atom_site_fract_x
_atom_site_fract_y
_atom_site_fract_z
_atom_site_U_iso_or_equiv
_atom_site_adp_type
_atom_site_occupancy
_atom_site_symmetry_multiplicity
_atom_site_calc_flag
_atom_site_refinement_flags
Cu1 Cu 0.5000 0.5000 0.5000 0.0255(5) Uani 1 2 d S
C1 C 0.6781(7) 0.5501(4) 0.5030(7) 0.016(2) Uani 1 1 d .
C2 C 0.7735(9) 0.5549(6) 0.5015(7) 0.026(3) Uani 1 1 d .
H2 H 0.8017 0.5968 0.5017 0.031 Uiso 1 1 calc R
C3 C 0.7857(8) 0.4415(7) 0.4988(9) 0.032(3) Uani 1 1 d .
H3 H 0.8212 0.4027 0.4975 0.039 Uiso 1 1 calc R
C4 C 0.6895(9) 0.4405(6) 0.4996(9) 0.032(3) Uani 1 1 d .
H4 H 0.6622 0.3983 0.4991 0.038 Uiso 1 1 calc R
C5 C 0.6141(8) 0.6097(5) 0.5063(8) 0.025(2) Uani 1 1 d .
N1 N 0.6333(8) 0.4912(4) 0.5009(7) 0.024(2) Uani 1 1 d .
N2 N 0.8223(8) 0.5022(5) 0.5000(8) 0.030(3) Uani 1 1 d .
O1 O 0.5285(5) 0.5971(4) 0.5054(6) 0.0266(17) Uani 1 1 d .
O2 O 0.6478(6) 0.6669(4) 0.5116(7) 0.037(2) Uani 1 1 d .
Cu2 Cu 0.5000 0.5000 1.0000 0.0242(5) Uani 1 2 d S
C6 C 0.5005(8) 0.4459(6) 0.8211(9) 0.028(3) Uani 1 1 d .
C7 C 0.5004(8) 0.4427(6) 0.7271(8) 0.027(3) Uani 1 1 d .
H7 H 0.5021 0.4006 0.6994 0.032 Uiso 1 1 calc R
C8 C 0.4935(9) 0.5597(6) 0.7175(9) 0.032(3) Uani 1 1 d .
H8 H 0.4888 0.5989 0.6830 0.039 Uiso 1 1 calc R
C9 C 0.4956(8) 0.5653(5) 0.8097(9) 0.027(3) Uani 1 1 d .
H9 H 0.4948 0.6074 0.8372 0.033 Uiso 1 1 calc R
C10 C 0.4991(8) 0.3907(5) 0.8850(8) 0.024(2) Uani 1 1 d .
N3 N 0.4989(6) 0.5097(5) 0.8621(7) 0.0200(19) Uani 1 1 d .
N4 N 0.4981(7) 0.4989(4) 0.6701(9) 0.029(3) Uani 1 1 d .
O3 O 0.4972(5) 0.4034(4) 0.9704(6) 0.0275(18) Uani 1 1 d .
O4 O 0.4973(6) 0.3336(4) 0.8529(7) 0.036(2) Uani 1 1 d .
Cd1 Cd 0.45471(10) 0.2500 1.47918(11) 0.0346(3) Uani 1 2 d S
Cd2 Cd 0.69644(16) 0.2500 1.23904(17) 0.0695(6) Uani 1 2 d S
Cd3 Cd 0.48612(10) 0.2500 0.95301(10) 0.0359(3) Uani 1 2 d S
Cd4 Cd 0.23410(15) 0.2500 0.81054(15) 0.0670(5) Uani 1 2 d S
I1 I 0.50551(11) 0.2500 1.29632(12) 0.0547(4) Uani 1 2 d S
I2 I 0.75906(9) 0.37666(5) 1.25789(8) 0.0548(3) Uani 1 1 d .
I3 I 0.64700(11) 0.2500 1.04250(11) 0.0518(4) Uani 1 2 d S
I4 I 0.30262(10) 0.2500 1.00133(9) 0.0401(3) Uani 1 2 d S
I5 I 0.25909(10) 0.37435(7) 0.74313(9) 0.0760(4) Uani 1 1 d .
I6 I 0.03881(11) 0.2500 0.85584(11) 0.0505(4) Uani 1 2 d S

loop_
_atom_site_aniso_label
_atom_site_aniso_U_11
_atom_site_aniso_U_22
_atom_site_aniso_U_33
_atom_site_aniso_U_23
_atom_site_aniso_U_13
_atom_site_aniso_U_12
Cu1 0.0135(12) 0.0135(11) 0.0496(17) 0.0006(8) 0.0002(9) 0.0001(6)
C1 0.016(5) 0.002(4) 0.030(6) 0.003(3) -0.004(4) 0.000(3)
C2 0.024(6) 0.020(6) 0.032(7) 0.000(4) 0.000(5) -0.003(5)
C3 0.014(6) 0.025(6) 0.057(9) -0.006(5) -0.005(5) 0.001(5)
C4 0.023(7) 0.024(6) 0.048(9) 0.000(5) 0.003(5) -0.006(5)
C5 0.028(6) 0.016(5) 0.030(6) -0.005(4) -0.003(4) 0.006(4)
N1 0.024(5) 0.008(4) 0.038(6) 0.000(3) -0.003(4) -0.007(3)
N2 0.022(6) 0.034(6) 0.033(7) -0.001(4) -0.007(4) 0.003(4)
O1 0.018(4) 0.015(4) 0.047(5) 0.001(3) 0.001(3) 0.001(3)
O2 0.026(5) 0.016(4) 0.069(6) 0.000(4) -0.001(4) 0.000(3)
Cu2 0.0346(14) 0.0126(11) 0.0254(14) 0.0012(7) 0.0005(8) 0.0008(7)
C6 0.028(7) 0.027(6) 0.030(7) 0.011(5) 0.003(5) -0.001(4)
C7 0.040(8) 0.009(5) 0.032(7) -0.005(4) 0.000(5) 0.001(4)
C8 0.054(9) 0.011(5) 0.031(7) 0.011(5) 0.002(5) 0.004(5)
C9 0.048(8) 0.002(4) 0.033(6) -0.001(4) 0.000(5) 0.005(4)
C10 0.025(6) 0.013(5) 0.033(6) 0.001(4) 0.003(4) 0.002(4)
N3 0.015(5) 0.026(4) 0.019(5) 0.003(4) 0.003(3) 0.002(3)
N4 0.045(8) 0.012(5) 0.029(7) 0.000(3) -0.003(4) 0.001(4)
O3 0.030(5) 0.016(4) 0.037(5) 0.003(3) 0.005(3) 0.005(3)
O4 0.049(6) 0.016(4) 0.042(5) -0.001(4) 0.005(4) -0.005(3)
Cd1 0.0323(7) 0.0180(5) 0.0536(8) 0.000 0.0009(6) 0.000
Cd2 0.0741(14) 0.0437(10) 0.0906(15) 0.000 0.0133(11) 0.000
Cd3 0.0525(9) 0.0157(5) 0.0395(8) 0.000 -0.0005(6) 0.000
Cd4 0.0711(13) 0.0626(11) 0.0672(12) 0.000 0.0029(10) 0.000
I1 0.0679(11) 0.0294(6) 0.0667(10) 0.000 0.0273(8) 0.000
I2 0.0623(8) 0.0466(6) 0.0555(7) -0.0033(4) -0.0043(5) -0.0108(5)
I3 0.0459(9) 0.0425(7) 0.0669(10) 0.000 -0.0145(7) 0.000
I4 0.0481(8) 0.0231(5) 0.0491(9) 0.000 0.0072(6) 0.000
I5 0.0584(9) 0.0960(10) 0.0736(9) 0.0374(7) -0.0029(6) -0.0168(7)
I6 0.0559(9) 0.0411(7) 0.0545(9) 0.000 0.0133(7) 0.000

loop_
_atom_type_symbol
_atom_type_description
_atom_type_scat_dispersion_real
_atom_type_scat_dispersion_imag
_atom_type_scat_source
C C 0.0033 0.0016 'International Tables Vol C Tables 4.2.6.8 and 6.1.1.4'
H H 0.0000 0.0000 'International Tables Vol C Tables 4.2.6.8 and 6.1.1.4'
N N 0.0061 0.0033 'International Tables Vol C Tables 4.2.6.8 and 6.1.1.4'
O O 0.0106 0.0060 'International Tables Vol C Tables 4.2.6.8 and 6.1.1.4'
Cu Cu 0.3201 1.2651 'International Tables Vol C Tables 4.2.6.8 and 6.1.1.4'
Cd Cd -0.8075 1.2024 'International Tables Vol C Tables 4.2.6.8 and 6.1.1.4'
I I -0.4742 1.8119 'International Tables Vol C Tables 4.2.6.8 and 6.1.1.4'

loop_
_geom_angle_atom_site_label_1
_geom_angle_atom_site_label_2
_geom_angle_atom_site_label_3
_geom_angle
_geom_angle_site_symmetry_1
_geom_angle_site_symmetry_3
N1 Cu1 N1 180.000(1) . 5_666
N1 Cu1 O1 96.8(3) . 5_666
N1 Cu1 O1 83.2(3) 5_666 5_666
N1 Cu1 O1 83.2(3) . .
N1 Cu1 O1 96.8(3) 5_666 .
O1 Cu1 O1 180.000(1) 5_666 .
N1 Cu1 N4 89.8(4) . 5_666
N1 Cu1 N4 90.2(4) 5_666 5_666
O1 Cu1 N4 88.3(3) 5_666 5_666
O1 Cu1 N4 91.7(3) . 5_666
N1 Cu1 N4 90.2(4) . .
N1 Cu1 N4 89.8(4) 5_666 .
O1 Cu1 N4 91.7(3) 5_666 .
O1 Cu1 N4 88.3(3) . .
N4 Cu1 N4 180.000(2) 5_666 .
N1 C1 C2 122.8(10) . .
N1 C1 C5 113.2(10) . .
C2 C1 C5 124.0(9) . .
N2 C2 C1 120.0(11) . .
N2 C3 C4 114.5(11) . .
N1 C4 C3 128.0(11) . .
O2 C5 O1 124.6(10) . .
O2 C5 C1 118.9(10) . .
O1 C5 C1 116.5(9) . .
C4 N1 C1 112.2(11) . .
C4 N1 Cu1 134.1(8) . .
C1 N1 Cu1 113.7(8) . .
C2 N2 C3 122.4(13) . .
C5 O1 Cu1 113.5(7) . .
C5 O2 Cd1 115.1(7) . 5_667
O3 Cu2 O3 180.00(10) 5_667 .
O3 Cu2 N3 97.0(4) 5_667 .
O3 Cu2 N3 83.0(4) . .
O3 Cu2 N3 83.0(4) 5_667 5_667
O3 Cu2 N3 97.0(4) . 5_667
N3 Cu2 N3 180.000(2) . 5_667
O3 Cu2 N2 90.2(3) 5_667 6_557
O3 Cu2 N2 89.8(3) . 6_557
N3 Cu2 N2 89.4(3) . 6_557
N3 Cu2 N2 90.6(3) 5_667 6_557
O3 Cu2 N2 89.8(3) 5_667 2_665
O3 Cu2 N2 90.2(3) . 2_665
N3 Cu2 N2 90.6(3) . 2_665
N3 Cu2 N2 89.4(3) 5_667 2_665
N2 Cu2 N2 180.000(1) 6_557 2_665
C7 C6 N3 117.7(10) . .
C7 C6 C10 127.3(11) . .
N3 C6 C10 114.9(10) . .
C6 C7 N4 123.6(11) . .
C9 C8 N4 124.2(10) . .
C8 C9 N3 119.7(10) . .
O4 C10 O3 123.7(10) . .
O4 C10 C6 117.8(11) . .
O3 C10 C6 118.5(10) . .
C9 N3 C6 120.6(10) . .
C9 N3 Cu2 130.0(8) . .
C6 N3 Cu2 109.4(7) . .
C7 N4 C8 114.2(11) . .
C7 N4 Cu1 126.8(7) . .
C8 N4 Cu1 119.0(8) . .
C10 O3 Cu2 114.1(7) . .
C10 O4 Cd3 116.8(8) . .
O2 Cd1 O2 96.0(4) 3_647 5_667
O2 Cd1 I6 104.4(3) 3_647 6_658
O2 Cd1 I6 104.4(3) 5_667 6_658
O2 Cd1 I1 103.6(3) 3_647 .
O2 Cd1 I1 103.6(3) 5_667 .
I6 Cd1 I1 137.47(8) 6_658 .
I2 Cd2 I2 138.88(11) . 7_565
I2 Cd2 I1 107.04(6) . .
I2 Cd2 I1 107.04(6) 7_565 .
I2 Cd2 I3 100.38(6) . .
I2 Cd2 I3 100.38(6) 7_565 .
I1 Cd2 I3 92.59(8) . .
O4 Cd3 O4 97.6(5) 7_565 .
O4 Cd3 I3 104.7(2) 7_565 .
O4 Cd3 I3 104.7(2) . .
O4 Cd3 I4 103.7(2) 7_565 .
O4 Cd3 I4 103.7(2) . .
I3 Cd3 I4 136.15(7) . .
I5 Cd4 I5 134.42(11) . 7_565
I5 Cd4 I6 102.31(6) . .
I5 Cd4 I6 102.31(6) 7_565 .
I5 Cd4 I4 107.24(6) . .
I5 Cd4 I4 107.24(6) 7_565 .
I6 Cd4 I4 96.69(7) . .
Cd1 I1 Cd2 122.22(9) . .
Cd3 I3 Cd2 133.21(8) . .
Cd3 I4 Cd4 94.99(6) . .
Cd1 I6 Cd4 130.07(9) 6_558 .

loop_
_geom_bond_atom_site_label_1
_geom_bond_atom_site_label_2
_geom_bond_distance
_geom_bond_site_symmetry_2
Cu1 N1 1.939(11) .
Cu1 N1 1.939(11) 5_666
Cu1 O1 1.982(7) 5_666
Cu1 O1 1.982(7) .
Cu1 N4 2.466(12) 5_666
Cu1 N4 2.466(12) .
C1 N1 1.343(12) .
C1 C2 1.386(15) .
C1 C5 1.507(13) .
C2 N2 1.268(16) .
C3 N2 1.322(16) .
C3 C4 1.394(17) .
C4 N1 1.299(16) .
C5 O2 1.244(14) .
C5 O1 1.265(14) .
O2 Cd1 2.230(8) 5_667
Cu2 O3 1.973(8) 5_667
Cu2 O3 1.973(8) .
Cu2 N3 2.009(10) .
Cu2 N3 2.009(10) 5_667
Cu2 N2 2.575(12) 6_557
Cu2 N2 2.575(12) 2_665
C6 C7 1.364(17) .
C6 N3 1.405(16) .
C6 C10 1.438(15) .
C7 N4 1.393(15) .
C8 C9 1.340(18) .
C8 N4 1.395(15) .
C9 N3 1.344(14) .
C10 O4 1.230(13) .
C10 O3 1.265(14) .
O4 Cd3 2.216(9) .
Cd1 O2 2.230(8) 3_647
Cd1 O2 2.230(8) 5_667
Cd1 I6 2.683(2) 6_658
Cd1 I1 2.750(2) .
Cd2 I2 2.6978(13) .
Cd2 I2 2.6978(13) 7_565
Cd2 I1 2.888(3) .
Cd2 I3 2.937(3) .
Cd3 O4 2.216(9) 7_565
Cd3 I3 2.667(2) .
Cd3 I4 2.749(2) .
Cd4 I5 2.6899(15) .
Cd4 I5 2.6899(15) 7_565
Cd4 I6 2.904(3) .
Cd4 I4 2.938(3) .
I6 Cd1 2.683(2) 6_558

loop_
_geom_torsion_atom_site_label_1
_geom_torsion_atom_site_label_2
_geom_torsion_atom_site_label_3
_geom_torsion_atom_site_label_4
_geom_torsion
_geom_torsion_site_symmetry_1
_geom_torsion_site_symmetry_4
N1 C1 C2 N2 -1.5(18) . .
C5 C1 C2 N2 179.1(10) . .
N2 C3 C4 N1 0(2) . .
N1 C1 C5 O2 177.6(11) . .
C2 C1 C5 O2 -2.9(17) . .
N1 C1 C5 O1 -0.9(14) . .
C2 C1 C5 O1 178.6(11) . .
C3 C4 N1 C1 -1.0(19) . .
C3 C4 N1 Cu1 178.7(10) . .
C2 C1 N1 C4 1.5(16) . .
C5 C1 N1 C4 -179.0(10) . .
C2 C1 N1 Cu1 -178.3(9) . .
C5 C1 N1 Cu1 1.3(11) . .
N1 Cu1 N1 C4 126(100) 5_666 .
O1 Cu1 N1 C4 -0.7(12) 5_666 .
O1 Cu1 N1 C4 179.3(12) . .
N4 Cu1 N1 C4 -89.0(12) 5_666 .
N4 Cu1 N1 C4 91.0(12) . .
N1 Cu1 N1 C1 -54(100) 5_666 .
O1 Cu1 N1 C1 179.0(8) 5_666 .
O1 Cu1 N1 C1 -1.0(8) . .
N4 Cu1 N1 C1 90.7(8) 5_666 .
N4 Cu1 N1 C1 -89.3(8) . .
C1 C2 N2 C3 0.7(19) . .
C4 C3 N2 C2 -0.1(19) . .
O2 C5 O1 Cu1 -178.3(10) . .
C1 C5 O1 Cu1 0.1(12) . .
N1 Cu1 O1 C5 0.5(8) . .
N1 Cu1 O1 C5 -179.5(8) 5_666 .
O1 Cu1 O1 C5 -169(100) 5_666 .
N4 Cu1 O1 C5 -89.1(8) 5_666 .
N4 Cu1 O1 C5 90.9(8) . .
O1 C5 O2 Cd1 0.4(16) . 5_667
C1 C5 O2 Cd1 -178.0(7) . 5_667
N3 C6 C7 N4 -0.6(18) . .
C10 C6 C7 N4 177.3(11) . .
N4 C8 C9 N3 -3(2) . .
C7 C6 C10 O4 -0.3(18) . .
N3 C6 C10 O4 177.6(10) . .
C7 C6 C10 O3 -178.4(12) . .
N3 C6 C10 O3 -0.5(15) . .
C8 C9 N3 C6 0.2(17) . .
C8 C9 N3 Cu2 -178.6(9) . .
C7 C6 N3 C9 1.2(16) . .
C10 C6 N3 C9 -176.9(10) . .
C7 C6 N3 Cu2 -179.7(9) . .
C10 C6 N3 Cu2 2.2(11) . .
O3 Cu2 N3 C9 -3.3(10) 5_667 .
O3 Cu2 N3 C9 176.7(10) . .
N3 Cu2 N3 C9 179(12) 5_667 .
N2 Cu2 N3 C9 86.8(10) 6_557 .
N2 Cu2 N3 C9 -93.2(10) 2_665 .
O3 Cu2 N3 C6 177.7(7) 5_667 .
O3 Cu2 N3 C6 -2.3(7) . .
N3 Cu2 N3 C6 0(11) 5_667 .
N2 Cu2 N3 C6 -92.2(7) 6_557 .
N2 Cu2 N3 C6 87.8(7) 2_665 .
C6 C7 N4 C8 -1.4(18) . .
C6 C7 N4 Cu1 179.0(9) . .
C9 C8 N4 C7 3.0(19) . .
C9 C8 N4 Cu1 -177.4(10) . .
N1 Cu1 N4 C7 -82.5(10) . .
N1 Cu1 N4 C7 97.5(10) 5_666 .
O1 Cu1 N4 C7 14.3(10) 5_666 .
O1 Cu1 N4 C7 -165.7(10) . .
N4 Cu1 N4 C7 -178(100) 5_666 .
N1 Cu1 N4 C8 97.9(9) . .
N1 Cu1 N4 C8 -82.1(9) 5_666 .
O1 Cu1 N4 C8 -165.2(9) 5_666 .
O1 Cu1 N4 C8 14.8(9) . .
N4 Cu1 N4 C8 3(100) 5_666 .
O4 C10 O3 Cu2 -179.5(9) . .
C6 C10 O3 Cu2 -1.6(13) . .
O3 Cu2 O3 C10 -155(2) 5_667 .
N3 Cu2 O3 C10 2.2(8) . .
N3 Cu2 O3 C10 -177.8(8) 5_667 .
N2 Cu2 O3 C10 91.7(8) 6_557 .
N2 Cu2 O3 C10 -88.3(8) 2_665 .
O3 C10 O4 Cd3 1.8(15) . .
C6 C10 O4 Cd3 -176.2(8) . .
C10 O4 Cd3 O4 -175.9(7) . 7_565
C10 O4 Cd3 I3 -68.4(8) . .
C10 O4 Cd3 I4 77.9(8) . .
O2 Cd1 I1 Cd2 -130.1(2) 3_647 .
O2 Cd1 I1 Cd2 130.1(2) 5_667 .
I6 Cd1 I1 Cd2 0.0 6_658 .
I2 Cd2 I1 Cd1 -78.32(7) . .
I2 Cd2 I1 Cd1 78.32(7) 7_565 .
I3 Cd2 I1 Cd1 180.0 . .
O4 Cd3 I3 Cd2 -128.9(2) 7_565 .
O4 Cd3 I3 Cd2 128.9(2) . .
I4 Cd3 I3 Cd2 0.0 . .
I2 Cd2 I3 Cd3 -107.84(6) . .
I2 Cd2 I3 Cd3 107.84(6) 7_565 .
I1 Cd2 I3 Cd3 0.0 . .
O4 Cd3 I4 Cd4 -50.8(2) 7_565 .
O4 Cd3 I4 Cd4 50.8(2) . .
I3 Cd3 I4 Cd4 180.0 . .
I5 Cd4 I4 Cd3 -74.86(7) . .
I5 Cd4 I4 Cd3 74.86(7) 7_565 .
I6 Cd4 I4 Cd3 180.0 . .
I5 Cd4 I6 Cd1 -109.33(6) . 6_558
I5 Cd4 I6 Cd1 109.33(6) 7_565 6_558
I4 Cd4 I6 Cd1 0.0 . 6_558
